data_4083634
loop_
_publ_author_name
'Sun, Wen-Hua'
'Hao, Peng'
'Zhang, Shu'
'Shi, Qisong'
'Zuo, Weiwei'
'Tang, Xiubo'
'Lu, Xiaoming'

_publ_section_title
;
 Iron(II) and Cobalt(II) 2-(Benzimidazolyl)-6-(1-(arylimino)ethyl)pyridyl
 Complexes as Catalysts for Ethylene Oligomerization and Polymerization
;
_journal_issue 10
_journal_name_full Organometallics
_journal_page_first 2720
_journal_paper_doi 10.1021/om0700819
_journal_volume 26
_journal_year 2007
_chemical_formula_sum 'C13 H11 Cl2 Co N3 O0'
_chemical_formula_weight 339.08
_chemical_name_systematic
;
[2-(2-benzoimidazole)-6-methylpyridine]dichlorocobalt
;
_space_group_IT_number 14
_symmetry_cell_setting monoclinic
_symmetry_space_group_name_Hall '-P 2yn'
_symmetry_space_group_name_H-M 'P 1 21/n 1'
_atom_sites_solution_hydrogens geom
_atom_sites_solution_primary direct
_atom_sites_solution_secondary difmap
_audit_creation_method SHELXL-97
_cell_angle_alpha 90.00
_cell_angle_beta 91.2860(10)
_cell_angle_gamma 90.00
_cell_formula_units_Z 4
_cell_length_a 7.25050(10)
_cell_length_b 15.3040(3)
_cell_length_c 12.4512(2)
_cell_measurement_reflns_used 706
_cell_measurement_temperature 293(2)
_cell_measurement_theta_max 28.30
_cell_measurement_theta_min 2.11
_cell_volume 1381.26(4)
_computing_cell_refinement 'Siemens SMART & SAINT'
_computing_data_collection 'Siemens SMART'
_computing_data_reduction 'Siemens XPREP'
_computing_molecular_graphics 'Bruker SHELXTL'
_computing_publication_material 'Bruker SHELXTL'
_computing_structure_refinement 'Siemens SHELXTL'
_computing_structure_solution 'Siemens SHELXTL'
_diffrn_ambient_temperature 293(2)
_diffrn_measured_fraction_theta_full 0.956
_diffrn_measured_fraction_theta_max 0.956
_diffrn_measurement_device_type 'Bruker P4'
_diffrn_measurement_method '\w scans'
_diffrn_radiation_monochromator graphite
_diffrn_radiation_source 'fine-focus sealed tube'
_diffrn_radiation_type MoK\a
_diffrn_radiation_wavelength 0.71073
_diffrn_reflns_av_R_equivalents 0.0257
_diffrn_reflns_av_sigmaI/netI 0.0232
_diffrn_reflns_limit_h_max 8
_diffrn_reflns_limit_h_min -9
_diffrn_reflns_limit_k_max 20
_diffrn_reflns_limit_k_min -20
_diffrn_reflns_limit_l_max 16
_diffrn_reflns_limit_l_min -16
_diffrn_reflns_number 13866
_diffrn_reflns_theta_full 28.30
_diffrn_reflns_theta_max 28.30
_diffrn_reflns_theta_min 2.11
_diffrn_standards_decay_% none
_diffrn_standards_interval_count none
_diffrn_standards_interval_time none
_diffrn_standards_number none
_exptl_absorpt_coefficient_mu 1.616
_exptl_absorpt_correction_T_max 0.7936
_exptl_absorpt_correction_T_min 0.6258
_exptl_absorpt_correction_type empirical
_exptl_absorpt_process_details 'SADABS (Sheldrick, 1996)'
_exptl_crystal_colour blue
_exptl_crystal_density_diffrn 1.631
_exptl_crystal_density_method 'not measured'
_exptl_crystal_description block
_exptl_crystal_F_000 684
_exptl_crystal_size_max 0.32
_exptl_crystal_size_mid 0.23
_exptl_crystal_size_min 0.15
_refine_diff_density_max 0.381
_refine_diff_density_min -0.269
_refine_diff_density_rms 0.058
_refine_ls_extinction_method none
_refine_ls_goodness_of_fit_ref 1.056
_refine_ls_hydrogen_treatment mixed
_refine_ls_matrix_type full
_refine_ls_number_parameters 176
_refine_ls_number_reflns 3286
_refine_ls_number_restraints 0
_refine_ls_restrained_S_all 1.056
_refine_ls_R_factor_gt 0.0278
_refine_ls_shift/su_max 0.001
_refine_ls_shift/su_mean 0.000
_refine_ls_structure_factor_coef Fsqd
_refine_ls_weighting_details 'calc w=1/[\s^2^(Fo^2^)+(0.0444P)^2^+0.1982P] where P=(Fo^2^+2Fc^2^)/3'
_refine_ls_weighting_scheme calc
_refine_ls_wR_factor_gt 0.0766
_refine_ls_wR_factor_ref 0.0813
_reflns_number_gt 2548
_reflns_number_total 3286
_reflns_threshold_expression >2sigma(I)
_cod_data_source_file om0700819si20070128_084704.cif
_cod_data_source_block 1b
_cod_depositor_comments
;
The following automatic conversions were performed:

'_symmetry_cell_setting' value 'Monoclinic' changed to 'monoclinic'
according to
/usr/data/users/saulius/automatic-downloads/retrospective/ACS/lib/dictionaries/cif_core.dic
dictionary named 'cif_core.dic' version 2.4.2 from 2011-04-26.

Automatic conversion script
Id: cif_fix_values 2281 2013-09-26 08:29:07Z andrius 
;
_cod_original_sg_symbol_H-M P2(1)/n
_cod_database_code 4083634
_refine_ls_r_factor_ref 0.0388

loop_
_symmetry_equiv_pos_as_xyz
'x, y, z'
'-x+1/2, y+1/2, -z+1/2'
'-x, -y, -z'
'x-1/2, -y-1/2, z-1/2'

loop_
_atom_site_label
_atom_site_type_symbol
_atom_site_fract_x
_atom_site_fract_y
_atom_site_fract_z
_atom_site_U_iso_or_equiv
_atom_site_adp_type
_atom_site_occupancy
_atom_site_symmetry_multiplicity
_atom_site_calc_flag
_atom_site_refinement_flags
Co1 Co 0.23292(3) 0.329819(14) 0.48206(2) 0.03654(10) Uani 1 1 d .
Cl2 Cl 0.47855(7) 0.24552(3) 0.45606(4) 0.05071(14) Uani 1 1 d .
Cl1 Cl -0.02082(7) 0.25062(3) 0.49600(5) 0.05708(16) Uani 1 1 d .
N1 N 0.2588(2) 0.43459(9) 0.57987(11) 0.0358(3) Uani 1 1 d .
N2 N 0.2170(2) 0.42683(9) 0.36637(11) 0.0366(3) Uani 1 1 d .
C7 C 0.2609(2) 0.50865(11) 0.52447(13) 0.0344(4) Uani 1 1 d .
N3 N 0.2811(2) 0.57869(10) 0.58864(12) 0.0402(4) Uani 1 1 d .
C8 C 0.2403(2) 0.50854(11) 0.40694(14) 0.0348(4) Uani 1 1 d .
C1 C 0.2771(2) 0.45837(11) 0.68749(14) 0.0365(4) Uani 1 1 d .
C5 C 0.3129(3) 0.59306(13) 0.79128(16) 0.0498(5) Uani 1 1 d .
H5A H 0.3241 0.6535 0.7948 0.060 Uiso 1 1 calc R
C2 C 0.2813(3) 0.40801(13) 0.78065(15) 0.0473(5) Uani 1 1 d .
H2A H 0.2712 0.3475 0.7779 0.057 Uiso 1 1 calc R
C12 C 0.1936(3) 0.41705(13) 0.25942(15) 0.0447(4) Uani 1 1 d .
C13 C 0.1721(4) 0.32584(14) 0.21800(18) 0.0642(6) Uani 1 1 d .
H13A H 0.1762 0.2856 0.2771 0.096 Uiso 1 1 calc R
H13B H 0.2704 0.3129 0.1701 0.096 Uiso 1 1 calc R
H13C H 0.0559 0.3204 0.1801 0.096 Uiso 1 1 calc R
C6 C 0.2921(3) 0.54934(12) 0.69339(14) 0.0385(4) Uani 1 1 d .
C9 C 0.2436(3) 0.58253(13) 0.34424(16) 0.0491(5) Uani 1 1 d .
H9A H 0.2625 0.6375 0.3743 0.059 Uiso 1 1 calc R
C4 C 0.3159(3) 0.54222(15) 0.88208(16) 0.0553(5) Uani 1 1 d .
H4A H 0.3284 0.5690 0.9489 0.066 Uiso 1 1 calc R
C10 C 0.2173(4) 0.57172(15) 0.23403(18) 0.0604(6) Uani 1 1 d .
H10A H 0.2171 0.6200 0.1886 0.072 Uiso 1 1 calc R
C3 C 0.3008(3) 0.45151(14) 0.87684(16) 0.0543(5) Uani 1 1 d .
H3A H 0.3041 0.4195 0.9403 0.065 Uiso 1 1 calc R
C11 C 0.1919(3) 0.48981(15) 0.19299(16) 0.0561(6) Uani 1 1 d .
H11A H 0.1731 0.4827 0.1194 0.067 Uiso 1 1 calc R
H14 H 0.281(3) 0.6325(16) 0.5690(18) 0.057(6) Uiso 1 1 d .

loop_
_atom_site_aniso_label
_atom_site_aniso_U_11
_atom_site_aniso_U_22
_atom_site_aniso_U_33
_atom_site_aniso_U_23
_atom_site_aniso_U_13
_atom_site_aniso_U_12
Co1 0.04303(17) 0.02795(13) 0.03859(15) -0.00251(9) -0.00038(11) -0.00066(9)
Cl2 0.0454(3) 0.0391(3) 0.0674(3) -0.0041(2) -0.0033(2) 0.00594(19)
Cl1 0.0470(3) 0.0391(3) 0.0852(4) 0.0031(2) 0.0042(3) -0.00649(19)
N1 0.0457(9) 0.0289(7) 0.0328(8) -0.0008(5) 0.0004(6) -0.0001(6)
N2 0.0394(9) 0.0379(8) 0.0324(7) -0.0004(6) 0.0012(6) 0.0027(6)
C7 0.0394(10) 0.0302(8) 0.0336(9) -0.0010(6) 0.0024(7) 0.0009(7)
N3 0.0548(10) 0.0266(7) 0.0392(8) 0.0005(6) 0.0023(7) -0.0014(6)
C8 0.0367(9) 0.0342(9) 0.0337(9) 0.0010(7) 0.0029(7) 0.0041(7)
C1 0.0408(10) 0.0349(9) 0.0340(9) -0.0019(7) 0.0015(7) 0.0004(7)
C5 0.0657(14) 0.0390(10) 0.0448(11) -0.0119(8) 0.0007(9) -0.0041(9)
C2 0.0650(14) 0.0371(10) 0.0400(10) 0.0037(8) 0.0023(9) 0.0029(9)
C12 0.0448(11) 0.0547(12) 0.0347(10) -0.0051(8) 0.0013(8) 0.0051(9)
C13 0.0872(19) 0.0636(14) 0.0415(12) -0.0163(10) -0.0047(11) 0.0020(12)
C6 0.0433(11) 0.0352(9) 0.0371(9) -0.0019(7) 0.0014(8) -0.0006(7)
C9 0.0642(14) 0.0397(10) 0.0435(11) 0.0050(8) 0.0052(9) 0.0056(9)
C4 0.0690(15) 0.0594(13) 0.0374(11) -0.0100(9) -0.0020(10) 0.0008(11)
C10 0.0814(17) 0.0565(14) 0.0435(11) 0.0168(10) 0.0092(11) 0.0127(11)
C3 0.0720(16) 0.0570(13) 0.0337(10) 0.0022(9) -0.0004(10) 0.0048(10)
C11 0.0675(15) 0.0693(14) 0.0315(10) 0.0059(9) 0.0023(9) 0.0128(11)

loop_
_atom_type_symbol
_atom_type_description
_atom_type_scat_dispersion_real
_atom_type_scat_dispersion_imag
_atom_type_scat_source
C C 0.0033 0.0016 'International Tables Vol C Tables 4.2.6.8 and 6.1.1.4'
H H 0.0000 0.0000 'International Tables Vol C Tables 4.2.6.8 and 6.1.1.4'
N N 0.0061 0.0033 'International Tables Vol C Tables 4.2.6.8 and 6.1.1.4'
O O 0.0106 0.0060 'International Tables Vol C Tables 4.2.6.8 and 6.1.1.4'
Cl Cl 0.1484 0.1585 'International Tables Vol C Tables 4.2.6.8 and 6.1.1.4'
Co Co 0.3494 0.9721 'International Tables Vol C Tables 4.2.6.8 and 6.1.1.4'

loop_
_geom_angle_atom_site_label_1
_geom_angle_atom_site_label_2
_geom_angle_atom_site_label_3
_geom_angle
N1 Co1 N2 81.56(6)
N1 Co1 Cl1 116.97(5)
N2 Co1 Cl1 114.44(5)
N1 Co1 Cl2 118.91(5)
N2 Co1 Cl2 110.27(4)
Cl1 Co1 Cl2 111.27(2)
C7 N1 C1 105.97(14)
C7 N1 Co1 111.51(11)
C1 N1 Co1 142.52(12)
C12 N2 C8 118.82(15)
C12 N2 Co1 127.74(12)
C8 N2 Co1 113.40(11)
N1 C7 N3 112.01(15)
N1 C7 C8 121.01(15)
N3 C7 C8 126.97(15)
C7 N3 C6 107.80(14)
C7 N3 H14 126.7(16)
C6 N3 H14 125.4(16)
N2 C8 C9 123.40(17)
N2 C8 C7 112.40(14)
C9 C8 C7 124.20(16)
N1 C1 C2 131.08(17)
N1 C1 C6 108.45(15)
C2 C1 C6 120.48(17)
C4 C5 C6 116.56(18)
C4 C5 H5A 121.7
C6 C5 H5A 121.7
C3 C2 C1 117.23(18)
C3 C2 H2A 121.4
C1 C2 H2A 121.4
N2 C12 C11 119.97(18)
N2 C12 C13 117.05(17)
C11 C12 C13 122.98(18)
C12 C13 H13A 109.5
C12 C13 H13B 109.5
H13A C13 H13B 109.5
C12 C13 H13C 109.5
H13A C13 H13C 109.5
H13B C13 H13C 109.5
N3 C6 C5 132.24(17)
N3 C6 C1 105.76(15)
C5 C6 C1 122.00(17)
C8 C9 C10 117.26(19)
C8 C9 H9A 121.4
C10 C9 H9A 121.4
C5 C4 C3 121.76(19)
C5 C4 H4A 119.1
C3 C4 H4A 119.1
C11 C10 C9 119.54(19)
C11 C10 H10A 120.2
C9 C10 H10A 120.2
C2 C3 C4 121.97(19)
C2 C3 H3A 119.0
C4 C3 H3A 119.0
C10 C11 C12 120.99(19)
C10 C11 H11A 119.5
C12 C11 H11A 119.5

loop_
_geom_bond_atom_site_label_1
_geom_bond_atom_site_label_2
_geom_bond_distance
Co1 N1 2.0197(14)
Co1 N2 2.0701(14)
Co1 Cl1 2.2132(5)
Co1 Cl2 2.2286(5)
N1 C7 1.327(2)
N1 C1 1.392(2)
N2 C12 1.347(2)
N2 C8 1.358(2)
C7 N3 1.343(2)
C7 C8 1.468(2)
N3 C6 1.380(2)
N3 H14 0.86(2)
C8 C9 1.376(2)
C1 C2 1.392(3)
C1 C6 1.398(2)
C5 C4 1.372(3)
C5 C6 1.396(3)
C5 H5A 0.9300
C2 C3 1.375(3)
C2 H2A 0.9300
C12 C11 1.387(3)
C12 C13 1.495(3)
C13 H13A 0.9600
C13 H13B 0.9600
C13 H13C 0.9600
C9 C10 1.391(3)
C9 H9A 0.9300
C4 C3 1.394(3)
C4 H4A 0.9300
C10 C11 1.365(3)
C10 H10A 0.9300
C3 H3A 0.9300
C11 H11A 0.9300

loop_
_geom_torsion_atom_site_label_1
_geom_torsion_atom_site_label_2
_geom_torsion_atom_site_label_3
_geom_torsion_atom_site_label_4
_geom_torsion
N2 Co1 N1 C7 -2.66(12)
Cl1 Co1 N1 C7 -115.86(11)
Cl2 Co1 N1 C7 105.89(12)
N2 Co1 N1 C1 178.0(2)
Cl1 Co1 N1 C1 64.8(2)
Cl2 Co1 N1 C1 -73.4(2)
N1 Co1 N2 C12 -179.20(18)
Cl1 Co1 N2 C12 -63.33(17)
Cl2 Co1 N2 C12 63.01(17)
N1 Co1 N2 C8 3.33(12)
Cl1 Co1 N2 C8 119.19(12)
Cl2 Co1 N2 C8 -114.46(12)
C1 N1 C7 N3 0.6(2)
Co1 N1 C7 N3 -178.98(12)
C1 N1 C7 C8 -178.66(16)
Co1 N1 C7 C8 1.8(2)
N1 C7 N3 C6 -0.3(2)
C8 C7 N3 C6 178.86(17)
C12 N2 C8 C9 -0.8(3)
Co1 N2 C8 C9 176.90(16)
C12 N2 C8 C7 179.06(16)
Co1 N2 C8 C7 -3.22(19)
N1 C7 C8 N2 1.0(3)
N3 C7 C8 N2 -178.10(17)
N1 C7 C8 C9 -179.11(18)
N3 C7 C8 C9 1.8(3)
C7 N1 C1 C2 179.1(2)
Co1 N1 C1 C2 -1.5(4)
C7 N1 C1 C6 -0.6(2)
Co1 N1 C1 C6 178.73(15)
N1 C1 C2 C3 -179.8(2)
C6 C1 C2 C3 -0.1(3)
C8 N2 C12 C11 -0.6(3)
Co1 N2 C12 C11 -177.95(15)
C8 N2 C12 C13 178.84(19)
Co1 N2 C12 C13 1.5(3)
C7 N3 C6 C5 -179.9(2)
C7 N3 C6 C1 -0.1(2)
C4 C5 C6 N3 179.1(2)
C4 C5 C6 C1 -0.7(3)
N1 C1 C6 N3 0.4(2)
C2 C1 C6 N3 -179.35(18)
N1 C1 C6 C5 -179.77(17)
C2 C1 C6 C5 0.5(3)
N2 C8 C9 C10 1.5(3)
C7 C8 C9 C10 -178.4(2)
C6 C5 C4 C3 0.6(3)
C8 C9 C10 C11 -0.7(4)
C1 C2 C3 C4 0.0(3)
C5 C4 C3 C2 -0.3(4)
C9 C10 C11 C12 -0.6(4)
N2 C12 C11 C10 1.3(3)
C13 C12 C11 C10 -178.1(2)
